data_1508092
loop_
_publ_author_name
'Hasell, Tom'
'Wu, Xiaofeng'
'Jones, James T. A.'
'Bacsa, John'
'Steiner, Alexander'
'Mitra, Tamoghna'
'Trewin, Abbie'
'Adams, Dave J.'
'Cooper, Andrew I.'

_publ_section_title
;
 Triply interlocked covalent organic cages.
;
_journal_issue 9
_journal_name_full 'Nature chemistry'
_journal_page_first 750
_journal_page_last 755
_journal_paper_doi 10.1038/nchem.739
_journal_volume 2
_journal_year 2010
_chemical_formula_moiety '(C54 H60 N12)2, 7(C H4 O), 3(H2 O)'
_chemical_formula_sum 'C115 H154 N24 O10'
_chemical_formula_weight 2032.62
_chemical_name_common cage3a-catenane
_chemical_name_systematic
; 
 ? 
;
_space_group_IT_number 167
_symmetry_cell_setting trigonal
_symmetry_space_group_name_Hall '-R 3 2"c'
_symmetry_space_group_name_H-M 'R -3 c :H'
_atom_sites_solution_hydrogens geom
_atom_sites_solution_primary direct
_atom_sites_solution_secondary difmap
_audit_creation_method SHELXL-97
_cell_angle_alpha 90.00
_cell_angle_beta 90.00
_cell_angle_gamma 120.00
_cell_formula_units_Z 6
_cell_length_a 20.043(3)
_cell_length_b 20.043(3)
_cell_length_c 55.912(11)
_cell_measurement_reflns_used 1724
_cell_measurement_temperature 100(2)
_cell_measurement_theta_max 13.54
_cell_measurement_theta_min 2.30
_cell_volume 19452(6)
_computing_cell_refinement 'SAINT v6.45a (Bruker, 2005)'
_computing_data_collection 'SMART v.5.632 (Bruker, 2005)'
_computing_data_reduction 'SAINT v6.45a (Bruker, 2005)'
_computing_structure_refinement 'SHELXL-97 (Sheldrick, 2008)'
_computing_structure_solution 'SHELXS-97 (Sheldrick, 2008)'
_diffrn_ambient_temperature 100(2)
_diffrn_measured_fraction_theta_full 0.997
_diffrn_measured_fraction_theta_max 0.997
_diffrn_measurement_device_type 'Bruker D8 diffractometer with APEX detector'
_diffrn_measurement_method '\w scans with a narrow frame width'
_diffrn_radiation_monochromator graphite
_diffrn_radiation_source 'fine-focus sealed tube'
_diffrn_radiation_type MoK\a
_diffrn_radiation_wavelength 0.71073
_diffrn_reflns_av_R_equivalents 0.0332
_diffrn_reflns_av_sigmaI/netI 0.0153
_diffrn_reflns_limit_h_max 19
_diffrn_reflns_limit_h_min -19
_diffrn_reflns_limit_k_max 19
_diffrn_reflns_limit_k_min -19
_diffrn_reflns_limit_l_max 36
_diffrn_reflns_limit_l_min -54
_diffrn_reflns_number 19959
_diffrn_reflns_theta_full 20.41
_diffrn_reflns_theta_max 20.41
_diffrn_reflns_theta_min 2.76
_exptl_absorpt_coefficient_mu 0.068
_exptl_absorpt_correction_T_max 0.9831
_exptl_absorpt_correction_T_min 0.9721
_exptl_absorpt_correction_type multi-scan
_exptl_absorpt_process_details 'SADABS V2008-1 (Sheldrick, 2008)'
_exptl_crystal_colour colourless
_exptl_crystal_density_diffrn 1.041
_exptl_crystal_density_method 'not measured'
_exptl_crystal_description prism
_exptl_crystal_F_000 6552
_exptl_crystal_size_max 0.6
_exptl_crystal_size_mid 0.35
_exptl_crystal_size_min 0.5
_refine_diff_density_max 0.334
_refine_diff_density_min -0.177
_refine_diff_density_rms 0.054
_refine_ls_extinction_coef 0.00023(10)
_refine_ls_extinction_expression Fc^*^=kFc[1+0.001xFc^2^\l^3^/sin(2\q)]^-1/4^
_refine_ls_extinction_method SHELXL
_refine_ls_goodness_of_fit_ref 1.065
_refine_ls_hydrogen_treatment constr
_refine_ls_matrix_type full
_refine_ls_number_parameters 234
_refine_ls_number_reflns 2150
_refine_ls_number_restraints 216
_refine_ls_restrained_S_all 1.034
_refine_ls_R_factor_all 0.1655
_refine_ls_R_factor_gt 0.1286
_refine_ls_shift/su_max 0.000
_refine_ls_shift/su_mean 0.000
_refine_ls_structure_factor_coef Fsqd
_refine_ls_weighting_details 'calc w=1/[\s^2^(Fo^2^)+(0.1000P)^2^+100.0000P] where P=(Fo^2^+2Fc^2^)/3'
_refine_ls_weighting_scheme calc
_refine_ls_wR_factor_gt 0.3111
_refine_ls_wR_factor_ref 0.3396
_reflns_number_gt 1263
_reflns_number_total 2150
_reflns_threshold_expression >2sigma(I)
_cod_data_source_file nchem.739-s2.cif
_cod_data_source_block cage3a-catenane
_cod_original_cell_volume 19452(5)
_cod_original_sg_symbol_H-M R-3c
_cod_database_code 1508092

loop_
_symmetry_equiv_pos_as_xyz
'x, y, z'
'-y, x-y, z'
'-x+y, -x, z'
'x-y, -y, -z+1/2'
'-x, -x+y, -z+1/2'
'y, x, -z+1/2'
'x+2/3, y+1/3, z+1/3'
'-y+2/3, x-y+1/3, z+1/3'
'-x+y+2/3, -x+1/3, z+1/3'
'x-y+2/3, -y+1/3, -z+5/6'
'-x+2/3, -x+y+1/3, -z+5/6'
'y+2/3, x+1/3, -z+5/6'
'x+1/3, y+2/3, z+2/3'
'-y+1/3, x-y+2/3, z+2/3'
'-x+y+1/3, -x+2/3, z+2/3'
'x-y+1/3, -y+2/3, -z+7/6'
'-x+1/3, -x+y+2/3, -z+7/6'
'y+1/3, x+2/3, -z+7/6'
'-x, -y, -z'
'y, -x+y, -z'
'x-y, x, -z'
'-x+y, y, z-1/2'
'x, x-y, z-1/2'
'-y, -x, z-1/2'
'-x+2/3, -y+1/3, -z+1/3'
'y+2/3, -x+y+1/3, -z+1/3'
'x-y+2/3, x+1/3, -z+1/3'
'-x+y+2/3, y+1/3, z-1/6'
'x+2/3, x-y+1/3, z-1/6'
'-y+2/3, -x+1/3, z-1/6'
'-x+1/3, -y+2/3, -z+2/3'
'y+1/3, -x+y+2/3, -z+2/3'
'x-y+1/3, x+2/3, -z+2/3'
'-x+y+1/3, y+2/3, z+1/6'
'x+1/3, x-y+2/3, z+1/6'
'-y+1/3, -x+2/3, z+1/6'

loop_
_atom_site_label
_atom_site_type_symbol
_atom_site_fract_x
_atom_site_fract_y
_atom_site_fract_z
_atom_site_U_iso_or_equiv
_atom_site_adp_type
_atom_site_occupancy
_atom_site_symmetry_multiplicity
_atom_site_calc_flag
_atom_site_refinement_flags
_atom_site_disorder_assembly
_atom_site_disorder_group
C1 C 0.7445(5) 0.3848(6) 0.05368(11) 0.132(3) Uani 1 1 d DU . .
H1 H 0.7971 0.4199 0.0537 0.158 Uiso 1 1 calc R . .
C2 C 0.7203(6) 0.3072(7) 0.05365(12) 0.131(2) Uani 1 1 d DU . .
C3 C 0.7770(5) 0.2814(6) 0.05523(13) 0.147(3) Uani 1 1 d DU . .
H3 H 0.8290 0.3183 0.0559 0.176 Uiso 1 1 calc R . .
N1 N 0.7582(4) 0.2114(5) 0.05567(11) 0.161(3) Uani 1 1 d DU B .
C4 C 0.8203(6) 0.1947(6) 0.05693(16) 0.189(4) Uani 1 1 d DU . .
H4A H 0.8689 0.2422 0.0590 0.284 Uiso 1 1 calc R A 2
H4B H 0.8228 0.1707 0.0421 0.284 Uiso 0.542(11) 1 calc PR B 2
C17 C 0.8208(15) 0.1503(14) 0.0353(3) 0.234(7) Uani 0.458(11) 1 d PDU B 1
H17D H 0.8305 0.1814 0.0213 0.351 Uiso 0.458(11) 1 calc PR B 1
H17E H 0.7717 0.1041 0.0339 0.351 Uiso 0.458(11) 1 calc PR B 1
H17F H 0.8604 0.1371 0.0370 0.351 Uiso 0.458(11) 1 calc PR B 1
C5 C 0.8074(6) 0.1407(7) 0.07786(18) 0.198(4) Uani 1 1 d DU B .
H5A H 0.7552 0.0975 0.0773 0.297 Uiso 1 1 calc R C 1
H5B H 0.8425 0.1207 0.0765 0.297 Uiso 0.458(11) 1 calc PR B 1
C17' C 0.8679(11) 0.1183(12) 0.0744(3) 0.234(7) Uani 0.542(11) 1 d PDU B 2
H17A H 0.8628 0.0824 0.0866 0.351 Uiso 0.542(11) 1 calc PR B 2
H17B H 0.9180 0.1633 0.0754 0.351 Uiso 0.542(11) 1 calc PR B 2
H17C H 0.8614 0.0947 0.0590 0.351 Uiso 0.542(11) 1 calc PR B 2
N2 N 0.8200(5) 0.1807(5) 0.10026(17) 0.185(3) Uani 1 1 d DU . .
C6 C 0.7688(7) 0.1474(6) 0.1158(2) 0.182(4) Uani 1 1 d DU B .
H6 H 0.7263 0.1002 0.1117 0.219 Uiso 1 1 calc R . .
C7 C 0.7705(8) 0.1772(8) 0.1399(2) 0.174(4) Uani 1 1 d DU . .
C8 C 0.7100(6) 0.1401(6) 0.1556(2) 0.171(4) Uani 1 1 d DU . .
H8 H 0.6670 0.0950 0.1504 0.205 Uiso 1 1 calc R . .
C9 C 0.8349(7) 0.2434(7) 0.1473(2) 0.165(3) Uani 1 1 d DU B .
H9 H 0.8772 0.2680 0.1372 0.198 Uiso 1 1 calc R . .
C10 C 0.8372(8) 0.2736(7) 0.1696(2) 0.175(4) Uani 1 1 d DU . .
C11 C 0.9076(7) 0.3451(8) 0.1766(2) 0.189(4) Uani 1 1 d DU B .
H11 H 0.9486 0.3685 0.1660 0.227 Uiso 1 1 calc R . .
N3 N 0.9126(6) 0.3751(6) 0.19713(18) 0.208(4) Uani 1 1 d DU . .
C12 C 0.9867(8) 0.4436(8) 0.2010(2) 0.232(5) Uani 1 1 d DU B .
H12A H 1.0148 0.4601 0.1860 0.348 Uiso 1 1 calc R D 2
H12B H 1.0168 0.4327 0.2122 0.348 Uiso 0.392(12) 1 calc PR E 2
C18 C 1.0264(12) 0.4223(13) 0.2203(4) 0.315(11) Uani 0.608(12) 1 d PDU B 1
H18A H 1.0353 0.3824 0.2145 0.472 Uiso 0.608(12) 1 calc PR E 1
H18B H 0.9942 0.4043 0.2342 0.472 Uiso 0.608(12) 1 calc PR E 1
H18C H 1.0747 0.4668 0.2244 0.472 Uiso 0.608(12) 1 calc PR E 1
C13 C 0.9737(7) 0.5067(8) 0.2108(2) 0.249(6) Uani 1 1 d DU . .
H13A H 0.9383 0.4874 0.2242 0.374 Uiso 1 1 calc R B 1
H13B H 1.0221 0.5497 0.2163 0.374 Uiso 0.608(12) 1 calc PR E 1
C18' C 1.0533(14) 0.5780(15) 0.2147(6) 0.315(11) Uani 0.392(12) 1 d PDU B 2
H18D H 1.0472 0.6196 0.2207 0.472 Uiso 0.392(12) 1 calc PR E 2
H18E H 1.0809 0.5929 0.1999 0.472 Uiso 0.392(12) 1 calc PR E 2
H18F H 1.0816 0.5661 0.2262 0.472 Uiso 0.392(12) 1 calc PR E 2
N4 N 0.9415(7) 0.5319(6) 0.1915(2) 0.220(5) Uani 1 1 d DU B .
C14 C 0.8774(8) 0.5232(7) 0.1955(2) 0.190(5) Uani 1 1 d DU . .
H14 H 0.8545 0.5024 0.2102 0.228 Uiso 1 1 calc R B .
C15 C 0.8351(8) 0.5437(6) 0.1784(2) 0.183(4) Uani 1 1 d DU B .
C16 C 0.7681(8) 0.5416(5) 0.18495(19) 0.176(4) Uani 1 1 d DU . .
H16 H 0.7491 0.5247 0.2003 0.211 Uiso 1 1 calc R B .
O1 O 0.6667 0.3333 -0.0365(2) 0.241(6) Uani 1 3 d SDU . .
H1A H 0.6817 0.3045 -0.0414 0.362 Uiso 0.33 1 calc PR . .
C19 C 0.6667 0.3333 -0.0114(2) 0.181(6) Uani 1 3 d SDU . .
H19A H 0.6950 0.3096 -0.0057 0.272 Uiso 0.33 1 calc PR . .
H19B H 0.6146 0.3050 -0.0057 0.272 Uiso 0.33 1 calc PR . .
H19C H 0.6904 0.3854 -0.0057 0.272 Uiso 0.33 1 calc PR . .
O2 O 0.7664(11) 0.3027(11) -0.0638(4) 0.189(7) Uiso 0.33 1 d PDU . .
C20 C 0.729(2) 0.275(2) -0.0859(6) 0.268(17) Uiso 0.33 1 d PDU . .
O3 O 0.7708(13) 0.0463(12) 0.0061(4) 0.307(9) Uiso 0.50 1 d PDU . .
C21 C 0.8060(17) 0.0176(17) -0.0093(5) 0.277(12) Uiso 0.50 1 d PDU . .
O4 O 0.9754(13) 0.6540(12) 0.2393(4) 0.322(10) Uiso 0.50 1 d P . .

loop_
_atom_site_aniso_label
_atom_site_aniso_U_11
_atom_site_aniso_U_22
_atom_site_aniso_U_33
_atom_site_aniso_U_23
_atom_site_aniso_U_13
_atom_site_aniso_U_12
C1 0.141(7) 0.157(9) 0.083(4) 0.009(5) 0.005(4) 0.065(7)
C2 0.147(9) 0.148(8) 0.090(4) 0.003(5) 0.007(5) 0.069(7)
C3 0.167(8) 0.181(8) 0.113(6) 0.010(6) 0.017(5) 0.102(7)
N1 0.204(8) 0.197(7) 0.123(5) 0.004(5) 0.016(4) 0.132(7)
C4 0.248(10) 0.246(10) 0.143(7) 0.001(7) 0.031(7) 0.175(9)
C17 0.320(19) 0.327(19) 0.171(12) 0.007(12) -0.003(12) 0.248(17)
C5 0.270(11) 0.272(11) 0.160(8) 0.025(8) 0.032(8) 0.217(9)
C17' 0.320(19) 0.327(19) 0.171(12) 0.007(12) -0.003(12) 0.248(17)
N2 0.233(9) 0.243(9) 0.153(7) 0.019(6) 0.022(6) 0.173(8)
C6 0.239(11) 0.225(10) 0.163(9) 0.011(8) -0.001(8) 0.176(9)
C7 0.210(11) 0.210(10) 0.160(9) 0.016(8) 0.001(9) 0.150(9)
C8 0.201(10) 0.194(9) 0.164(9) 0.032(8) 0.003(8) 0.134(8)
C9 0.182(9) 0.224(11) 0.148(8) 0.028(8) 0.005(7) 0.146(8)
C10 0.188(10) 0.233(11) 0.161(9) 0.021(10) -0.013(9) 0.148(9)
C11 0.192(10) 0.259(12) 0.163(9) 0.015(9) -0.024(8) 0.149(9)
N3 0.223(9) 0.241(10) 0.169(7) 0.003(7) -0.045(7) 0.121(8)
C12 0.243(12) 0.250(14) 0.217(12) -0.019(10) -0.078(10) 0.133(11)
C18 0.261(19) 0.37(2) 0.28(2) -0.015(19) -0.132(17) 0.141(19)
C13 0.245(12) 0.262(14) 0.206(11) -0.036(10) -0.108(10) 0.101(10)
C18' 0.261(19) 0.37(2) 0.28(2) -0.015(19) -0.132(17) 0.141(19)
N4 0.226(10) 0.213(9) 0.206(10) -0.036(7) -0.060(9) 0.100(9)
C14 0.254(14) 0.174(9) 0.131(8) -0.033(6) -0.054(9) 0.099(10)
C15 0.250(13) 0.146(8) 0.140(9) -0.029(7) -0.017(10) 0.090(9)
C16 0.250(13) 0.127(7) 0.142(8) -0.036(6) -0.026(9) 0.088(8)
O1 0.296(10) 0.296(10) 0.133(9) 0.000 0.000 0.148(5)
C19 0.217(10) 0.217(10) 0.109(10) 0.000 0.000 0.109(5)

loop_
_atom_type_symbol
_atom_type_description
_atom_type_scat_dispersion_real
_atom_type_scat_dispersion_imag
_atom_type_scat_source
C C 0.0033 0.0016 'International Tables Vol C Tables 4.2.6.8 and 6.1.1.4'
H H 0.0000 0.0000 'International Tables Vol C Tables 4.2.6.8 and 6.1.1.4'
N N 0.0061 0.0033 'International Tables Vol C Tables 4.2.6.8 and 6.1.1.4'
O O 0.0106 0.0060 'International Tables Vol C Tables 4.2.6.8 and 6.1.1.4'

loop_
_geom_angle_atom_site_label_1
_geom_angle_atom_site_label_2
_geom_angle_atom_site_label_3
_geom_angle
_geom_angle_site_symmetry_1
_geom_angle_site_symmetry_3
C2 C1 C2 122.8(10) . 2_655
C1 C2 C1 117.2(10) . 3_665
C1 C2 C3 120.1(11) . .
C1 C2 C3 122.6(11) 3_665 .
N1 C3 C2 122.8(9) . .
C3 N1 C4 116.6(9) . .
N1 C4 C17 111.0(11) . .
N1 C4 C5 110.0(8) . .
C17 C4 C5 104.3(11) . .
N2 C5 C17' 109.6(10) . .
N2 C5 C4 110.6(8) . .
C17' C5 C4 103.8(10) . .
C6 N2 C5 115.9(10) . .
N2 C6 C7 125.0(12) . .
C9 C7 C8 118.6(11) . .
C9 C7 C6 119.3(12) . .
C8 C7 C6 122.1(13) . .
C7 C8 C15 124.6(12) . 3_665
C7 C9 C10 120.5(12) . .
C9 C10 C16 117.9(12) . 3_665
C9 C10 C11 118.4(13) . .
C16 C10 C11 123.7(13) 3_665 .
N3 C11 C10 120.6(12) . .
C11 N3 C12 112.5(12) . .
N3 C12 C13 108.9(11) . .
N3 C12 C18 105.7(12) . .
C13 C12 C18 108.0(12) . .
N4 C13 C12 107.9(10) . .
N4 C13 C18' 102.5(14) . .
C12 C13 C18' 107.3(16) . .
C14 N4 C13 115.1(13) . .
N4 C14 C15 123.5(14) . .
C16 C15 C8 114.9(12) . 2_655
C16 C15 C14 120.8(13) . .
C8 C15 C14 124.3(13) 2_655 .
C15 C16 C10 123.4(12) . 2_655

loop_
_geom_bond_atom_site_label_1
_geom_bond_atom_site_label_2
_geom_bond_distance
_geom_bond_site_symmetry_2
C1 C2 1.379(8) .
C1 C2 1.408(9) 2_655
C2 C1 1.408(9) 3_665
C2 C3 1.467(10) .
C3 N1 1.257(8) .
N1 C4 1.444(9) .
C4 C17 1.502(15) .
C4 C5 1.525(11) .
C5 N2 1.440(10) .
C5 C17' 1.500(14) .
N2 C6 1.252(10) .
C6 C7 1.470(11) .
C7 C9 1.374(13) .
C7 C8 1.374(10) .
C8 C15 1.374(13) 3_665
C9 C10 1.375(10) .
C10 C16 1.414(13) 3_665
C10 C11 1.475(12) .
C11 N3 1.274(10) .
N3 C12 1.449(11) .
C12 C13 1.515(13) .
C12 C18 1.525(15) .
C13 N4 1.469(11) .
C13 C18' 1.535(17) .
N4 C14 1.228(11) .
C14 C15 1.467(12) .
C15 C16 1.373(10) .
C15 C8 1.374(13) 2_655
C16 C10 1.414(13) 2_655
O1 C19 1.401(14) .
O2 C20 1.40(2) .
O3 C21 1.403(19) .
